data_7111012
loop_
_publ_author_name
'Louie, Janis'
'Grubbs, Robert H.'

_publ_section_title
;
 Highly active iron imidazolylidene catalysts for atom transfer radical
 polymerization
;
_journal_issue 16
_journal_name_full 'Chemical Communications'
_journal_page_first 1479
_journal_paper_doi 10.1039/b003957h
_journal_year 2000
_chemical_formula_sum 'C22 H40 Cl2 Fe N4'
_chemical_formula_weight 487.33
_chemical_name_systematic
; 
? 
;
_space_group_IT_number 14
_symmetry_cell_setting monoclinic
_symmetry_space_group_name_Hall '-P 2yn'
_symmetry_space_group_name_H-M 'P 1 21/n 1'
_atom_sites_solution_hydrogens difmap
_atom_sites_solution_primary direct
_atom_sites_solution_secondary direct
_audit_creation_method SHELXL-97
_cell_angle_alpha 90.00
_cell_angle_beta 90.1550(10)
_cell_angle_gamma 90.00
_cell_formula_units_Z 4
_cell_length_a 11.2022(8)
_cell_length_b 14.7746(10)
_cell_length_c 15.1190(11)
_cell_measurement_reflns_used 6227
_cell_measurement_temperature 93
_cell_measurement_theta_max 28.36
_cell_measurement_theta_min 2.25
_cell_volume 2502.3(3)
_computing_cell_refinement 'Bruker SMART'
_computing_data_collection 'Bruker SMART'
_computing_data_reduction 'Bruker SAINT v. 6.2'
_computing_molecular_graphics 'Bruker SHELXTL'
_computing_publication_material 'Bruker SHELXTL'
_computing_structure_refinement 'SHELXL-97 (Sheldrick, 1997)'
_computing_structure_solution 'SHELXS-97 (Sheldrick, 1990)'
_diffrn_ambient_temperature 93
_diffrn_measured_fraction_theta_full 0.935
_diffrn_measured_fraction_theta_max 0.935
_diffrn_measurement_device_type 'CCD area detector'
_diffrn_measurement_method 'omega scans at 3 f settings'
_diffrn_radiation_monochromator graphite
_diffrn_radiation_source 'fine-focus sealed tube'
_diffrn_radiation_type MoK\a
_diffrn_radiation_wavelength 0.71073
_diffrn_reflns_av_R_equivalents 0.0521
_diffrn_reflns_av_sigmaI/netI 0.0404
_diffrn_reflns_limit_h_max 14
_diffrn_reflns_limit_h_min -14
_diffrn_reflns_limit_k_max 19
_diffrn_reflns_limit_k_min -19
_diffrn_reflns_limit_l_max 19
_diffrn_reflns_limit_l_min -20
_diffrn_reflns_number 23927
_diffrn_reflns_theta_full 28.40
_diffrn_reflns_theta_max 28.40
_diffrn_reflns_theta_min 1.93
_exptl_absorpt_coefficient_mu 0.832
_exptl_absorpt_correction_type none
_exptl_crystal_colour Colorless
_exptl_crystal_density_diffrn 1.294
_exptl_crystal_density_method 'not measured'
_exptl_crystal_description Blades
_exptl_crystal_F_000 1040
_exptl_crystal_size_max 0.29
_exptl_crystal_size_mid 0.22
_exptl_crystal_size_min 0.11
_refine_diff_density_max 0.588
_refine_diff_density_min -0.223
_refine_diff_density_rms 0.061
_refine_ls_extinction_method none
_refine_ls_goodness_of_fit_ref 1.547
_refine_ls_hydrogen_treatment Unrestrained
_refine_ls_matrix_type 'Full matrix'
_refine_ls_number_parameters 422
_refine_ls_number_reflns 5862
_refine_ls_number_restraints 0
_refine_ls_restrained_S_all 1.547
_refine_ls_R_factor_all 0.0397
_refine_ls_R_factor_gt 0.0294
_refine_ls_shift/su_max 0.001
_refine_ls_shift/su_mean 0.000
_refine_ls_structure_factor_coef Fsqd
_refine_ls_weighting_details w=1/s^2^(Fo^2^)
_refine_ls_weighting_scheme sigma
_refine_ls_wR_factor_gt 0.0592
_refine_ls_wR_factor_ref 0.0607
_reflns_number_gt 4783
_reflns_number_total 5862
_reflns_threshold_expression >2sigma(I)
_cod_data_source_file b003957hsup1.cif
_cod_data_source_block jal6
_cod_depositor_comments
;
The following automatic conversions were performed:

'_symmetry_cell_setting' value 'Monoclinic' changed to 'monoclinic'
according to /home/saulius/struct/CIF-dictionaries/cif_core.dic
dictionary named 'cif_core.dic' version 2.4.2 from
2011-04-26.

'_refine_ls_weighting_scheme' value 'Sigma' changed to
'sigma' according to
/home/saulius/struct/CIF-dictionaries/cif_core.dic dictionary named
'cif_core.dic' version 2.4.2 from 2011-04-26.

Automatic conversion script
Id: cif_fix_values 1891 2012-01-12 08:04:46Z andrius 

The following automatic conversions were performed:

'_atom_sites_solution_primary' value 'Direct methods' was changed to
'direct'.

'_atom_sites_solution_secondary' value 'Direct methods' was changed
to 'direct'.

'_atom_sites_solution_hydrogens' value 'Difference Fourier map' was
changed to 'difmap'.

Automatic conversion script
Id: cif_fix_values 6452 2018-10-05 10:23:21Z andrius 
;
_cod_original_sg_symbol_H-M P2(1)/n
_cod_database_code 7111012

loop_
_symmetry_equiv_pos_as_xyz
'x, y, z'
'-x+1/2, y+1/2, -z+1/2'
'-x, -y, -z'
'x-1/2, -y-1/2, z-1/2'

loop_
_atom_site_label
_atom_site_type_symbol
_atom_site_fract_x
_atom_site_fract_y
_atom_site_fract_z
_atom_site_U_iso_or_equiv
_atom_site_adp_type
_atom_site_occupancy
_atom_site_symmetry_multiplicity
_atom_site_calc_flag
Fe Fe 0.13898(2) 0.783043(13) 0.311884(14) 0.01370(7) Uani 1 1 d
Cl1 Cl -0.00580(4) 0.89372(2) 0.31439(3) 0.02003(10) Uani 1 1 d
Cl2 Cl 0.28531(4) 0.81040(3) 0.20910(3) 0.02168(10) Uani 1 1 d
N1 N -0.04595(12) 0.62969(8) 0.34560(8) 0.0148(3) Uani 1 1 d
N2 N 0.05187(12) 0.59495(8) 0.22854(8) 0.0151(3) Uani 1 1 d
N3 N 0.21237(11) 0.79398(8) 0.51665(8) 0.0144(3) Uani 1 1 d
N4 N 0.30794(12) 0.69024(8) 0.44703(8) 0.0145(3) Uani 1 1 d
C1 C 0.04301(14) 0.65977(9) 0.29175(10) 0.0147(3) Uani 1 1 d
C2 C -0.07679(15) 0.67753(10) 0.42839(11) 0.0172(3) Uani 1 1 d
C3 C -0.03112(18) 0.62612(12) 0.50855(12) 0.0225(4) Uani 1 1 d
C4 C -0.20816(17) 0.70174(13) 0.43442(14) 0.0262(4) Uani 1 1 d
C5 C -0.09184(14) 0.54700(10) 0.31573(10) 0.0163(3) Uani 1 1 d
C6 C -0.19471(18) 0.49773(12) 0.35581(13) 0.0239(4) Uani 1 1 d
C7 C -0.02971(14) 0.52505(10) 0.24231(11) 0.0168(3) Uani 1 1 d
C8 C -0.04044(17) 0.44093(11) 0.18784(13) 0.0210(4) Uani 1 1 d
C9 C 0.13515(15) 0.60435(11) 0.15305(11) 0.0191(4) Uani 1 1 d
C10 C 0.06884(17) 0.62380(12) 0.06766(12) 0.0231(4) Uani 1 1 d
C11 C 0.22042(18) 0.52494(14) 0.14575(13) 0.0281(4) Uani 1 1 d
C12 C 0.22700(14) 0.75819(9) 0.43454(10) 0.0141(3) Uani 1 1 d
C13 C 0.14113(15) 0.87768(10) 0.53122(11) 0.0171(3) Uani 1 1 d
C14 C 0.02749(17) 0.86085(13) 0.58360(13) 0.0246(4) Uani 1 1 d
C15 C 0.21670(17) 0.95224(11) 0.57245(12) 0.0204(4) Uani 1 1 d
C16 C 0.28116(14) 0.74854(10) 0.57959(10) 0.0158(3) Uani 1 1 d
C17 C 0.28297(18) 0.76756(12) 0.67629(11) 0.0216(4) Uani 1 1 d
C18 C 0.34307(14) 0.68390(10) 0.53499(10) 0.0151(3) Uani 1 1 d
C19 C 0.43890(16) 0.62348(11) 0.57065(12) 0.0196(4) Uani 1 1 d
C20 C 0.34387(15) 0.62922(10) 0.37378(11) 0.0165(3) Uani 1 1 d
C21 C 0.47709(17) 0.63430(13) 0.35522(13) 0.0253(4) Uani 1 1 d
C22 C 0.29877(18) 0.53322(11) 0.38939(12) 0.0217(4) Uani 1 1 d
H2 H -0.0315(13) 0.7349(9) 0.4253(9) 0.004(4) Uiso 1 1 d
H3A H -0.0676(16) 0.5660(12) 0.5150(11) 0.027(5) Uiso 1 1 d
H3B H -0.0504(18) 0.6581(12) 0.5610(13) 0.035(5) Uiso 1 1 d
H3C H 0.0524(18) 0.6175(11) 0.5056(12) 0.025(5) Uiso 1 1 d
H4A H -0.2367(18) 0.7287(12) 0.3834(14) 0.035(6) Uiso 1 1 d
H4B H -0.2160(18) 0.7382(12) 0.4861(14) 0.038(6) Uiso 1 1 d
H4C H -0.2586(18) 0.6487(12) 0.4409(12) 0.035(5) Uiso 1 1 d
H6A H -0.2710(18) 0.5260(12) 0.3425(12) 0.035(5) Uiso 1 1 d
H6B H -0.1901(17) 0.4985(11) 0.4194(13) 0.034(5) Uiso 1 1 d
H6C H -0.1962(19) 0.4366(14) 0.3373(14) 0.047(6) Uiso 1 1 d
H8A H 0.0222(18) 0.3993(11) 0.2041(12) 0.030(5) Uiso 1 1 d
H8B H -0.0406(15) 0.4504(10) 0.1272(12) 0.017(4) Uiso 1 1 d
H8C H -0.1165(17) 0.4123(11) 0.1993(12) 0.025(5) Uiso 1 1 d
H9 H 0.1806(14) 0.6555(10) 0.1668(10) 0.011(4) Uiso 1 1 d
H10A H 0.0218(17) 0.5722(11) 0.0461(12) 0.026(5) Uiso 1 1 d
H10B H 0.1281(16) 0.6354(10) 0.0199(12) 0.023(5) Uiso 1 1 d
H10C H 0.0173(18) 0.6771(12) 0.0746(12) 0.037(5) Uiso 1 1 d
H11A H 0.2593(19) 0.5129(13) 0.1990(15) 0.043(6) Uiso 1 1 d
H11B H 0.2829(17) 0.5421(11) 0.1025(13) 0.035(5) Uiso 1 1 d
H11C H 0.1815(18) 0.4720(12) 0.1243(13) 0.037(6) Uiso 1 1 d
H13 H 0.1209(14) 0.8960(9) 0.4733(11) 0.008(4) Uiso 1 1 d
H14A H -0.0259(18) 0.8253(12) 0.5538(13) 0.033(5) Uiso 1 1 d
H14B H -0.0103(16) 0.9169(12) 0.5947(12) 0.025(5) Uiso 1 1 d
H14C H 0.0468(17) 0.8328(12) 0.6407(13) 0.034(5) Uiso 1 1 d
H15A H 0.2310(15) 0.9425(10) 0.6348(13) 0.024(5) Uiso 1 1 d
H15B H 0.1794(16) 1.0072(11) 0.5638(11) 0.024(5) Uiso 1 1 d
H15C H 0.2935(17) 0.9547(10) 0.5461(12) 0.021(5) Uiso 1 1 d
H17A H 0.3268(18) 0.7231(12) 0.7056(12) 0.031(5) Uiso 1 1 d
H17B H 0.205(2) 0.7712(13) 0.7027(14) 0.043(6) Uiso 1 1 d
H17C H 0.3262(17) 0.8249(12) 0.6892(11) 0.027(5) Uiso 1 1 d
H19A H 0.5207(18) 0.6447(11) 0.5549(12) 0.031(5) Uiso 1 1 d
H19B H 0.4280(16) 0.5592(12) 0.5492(12) 0.028(5) Uiso 1 1 d
H19C H 0.4359(16) 0.6238(10) 0.6349(12) 0.024(5) Uiso 1 1 d
H20 H 0.3045(13) 0.6505(9) 0.3241(10) 0.003(4) Uiso 1 1 d
H21A H 0.5006(16) 0.6961(12) 0.3444(12) 0.030(5) Uiso 1 1 d
H21B H 0.4915(17) 0.5987(12) 0.3038(13) 0.035(5) Uiso 1 1 d
H21C H 0.5276(17) 0.6106(11) 0.4035(13) 0.027(5) Uiso 1 1 d
H22A H 0.3285(16) 0.5081(11) 0.4458(12) 0.027(5) Uiso 1 1 d
H22B H 0.3198(16) 0.4957(10) 0.3433(12) 0.019(4) Uiso 1 1 d
H22C H 0.2108(16) 0.5318(10) 0.3917(11) 0.021(5) Uiso 1 1 d

loop_
_atom_site_aniso_label
_atom_site_aniso_U_11
_atom_site_aniso_U_22
_atom_site_aniso_U_33
_atom_site_aniso_U_23
_atom_site_aniso_U_13
_atom_site_aniso_U_12
Fe 0.01280(12) 0.01460(11) 0.01370(12) -0.00049(9) 0.00166(9) 0.00041(9)
Cl1 0.0205(2) 0.01864(19) 0.0209(2) -0.00261(15) -0.00169(16) 0.00549(16)
Cl2 0.0242(2) 0.02028(19) 0.0206(2) 0.00011(15) 0.00877(17) -0.00366(16)
N1 0.0142(7) 0.0162(6) 0.0141(7) -0.0009(5) 0.0021(5) 0.0002(5)
N2 0.0137(7) 0.0164(6) 0.0153(7) -0.0012(5) 0.0030(5) -0.0003(5)
N3 0.0132(7) 0.0148(6) 0.0150(7) -0.0012(5) 0.0013(5) 0.0001(5)
N4 0.0143(7) 0.0142(6) 0.0151(7) -0.0005(5) 0.0025(5) -0.0004(5)
C1 0.0132(8) 0.0156(7) 0.0154(8) -0.0002(6) -0.0003(6) 0.0021(6)
C2 0.0172(9) 0.0178(8) 0.0166(8) -0.0024(6) 0.0046(7) -0.0001(7)
C3 0.0271(11) 0.0234(9) 0.0169(9) -0.0003(7) 0.0049(8) 0.0002(8)
C4 0.0202(10) 0.0335(10) 0.0250(10) -0.0041(8) 0.0044(8) 0.0039(8)
C5 0.0168(9) 0.0148(7) 0.0174(8) 0.0023(6) -0.0006(7) -0.0018(6)
C6 0.0236(10) 0.0246(9) 0.0237(10) 0.0002(7) 0.0046(8) -0.0068(8)
C7 0.0165(9) 0.0151(7) 0.0188(9) 0.0016(6) -0.0023(7) -0.0011(6)
C8 0.0232(10) 0.0190(8) 0.0210(10) -0.0015(7) -0.0010(8) -0.0010(7)
C9 0.0174(9) 0.0216(8) 0.0185(9) -0.0046(7) 0.0064(7) -0.0031(7)
C10 0.0247(10) 0.0235(9) 0.0213(9) 0.0022(7) 0.0061(8) 0.0021(8)
C11 0.0227(11) 0.0407(11) 0.0208(10) -0.0047(9) 0.0022(8) 0.0096(9)
C12 0.0114(8) 0.0140(7) 0.0170(8) -0.0012(6) 0.0032(6) -0.0019(6)
C13 0.0182(9) 0.0177(8) 0.0153(9) -0.0017(6) 0.0004(7) 0.0047(7)
C14 0.0195(10) 0.0249(9) 0.0295(11) -0.0092(8) 0.0056(8) 0.0011(8)
C15 0.0224(10) 0.0183(8) 0.0205(10) -0.0025(7) 0.0011(8) 0.0017(7)
C16 0.0155(8) 0.0164(7) 0.0156(8) 0.0010(6) -0.0007(7) -0.0031(6)
C17 0.0246(10) 0.0247(9) 0.0156(9) -0.0013(7) -0.0018(8) 0.0026(8)
C18 0.0134(8) 0.0158(7) 0.0161(8) 0.0011(6) 0.0000(6) -0.0027(6)
C19 0.0194(10) 0.0201(8) 0.0193(9) 0.0005(7) -0.0013(7) 0.0019(7)
C20 0.0183(9) 0.0182(8) 0.0131(8) -0.0008(6) 0.0015(7) 0.0047(7)
C21 0.0212(10) 0.0294(10) 0.0252(10) 0.0010(8) 0.0073(8) 0.0048(8)
C22 0.0265(11) 0.0179(8) 0.0207(10) -0.0032(7) 0.0008(8) 0.0011(7)

loop_
_atom_type_symbol
_atom_type_description
_atom_type_scat_dispersion_real
_atom_type_scat_dispersion_imag
_atom_type_scat_source
C C 0.0033 0.0016 'International Tables Vol C Tables 4.2.6.8 and 6.1.1.4'
H H 0.0000 0.0000 'International Tables Vol C Tables 4.2.6.8 and 6.1.1.4'
N N 0.0061 0.0033 'International Tables Vol C Tables 4.2.6.8 and 6.1.1.4'
Cl Cl 0.1484 0.1585 'International Tables Vol C Tables 4.2.6.8 and 6.1.1.4'
Fe Fe 0.3463 0.8444 'International Tables Vol C Tables 4.2.6.8 and 6.1.1.4'

loop_
_geom_angle_atom_site_label_1
_geom_angle_atom_site_label_2
_geom_angle_atom_site_label_3
_geom_angle
_geom_angle_publ_flag
C12 Fe C1 102.05(6) yes
C12 Fe Cl2 106.85(4) yes
C1 Fe Cl2 114.41(4) yes
C12 Fe Cl1 115.62(4) yes
C1 Fe Cl1 104.68(4) yes
Cl2 Fe Cl1 112.947(17) yes
C1 N1 C5 111.12(12) ?
C1 N1 C2 121.49(12) ?
C5 N1 C2 127.13(12) ?
C1 N2 C7 111.60(12) ?
C1 N2 C9 121.56(13) ?
C7 N2 C9 126.74(13) ?
C12 N3 C16 111.59(12) ?
C12 N3 C13 121.61(13) ?
C16 N3 C13 126.46(13) ?
C12 N4 C18 111.60(12) ?
C12 N4 C20 121.65(13) ?
C18 N4 C20 126.63(13) ?
N2 C1 N1 104.21(12) ?
N2 C1 Fe 131.64(11) ?
N1 C1 Fe 124.15(10) ?
N1 C2 C3 110.95(13) ?
N1 C2 C4 113.09(14) ?
C3 C2 C4 113.25(15) ?
N1 C2 H2 104.4(8) ?
C3 C2 H2 107.1(9) ?
C4 C2 H2 107.4(8) ?
C2 C3 H3A 113.1(11) ?
C2 C3 H3B 109.9(11) ?
H3A C3 H3B 105.8(15) ?
C2 C3 H3C 111.1(11) ?
H3A C3 H3C 107.2(14) ?
H3B C3 H3C 109.5(16) ?
C2 C4 H4A 112.6(13) ?
C2 C4 H4B 105.9(12) ?
H4A C4 H4B 114.1(17) ?
C2 C4 H4C 112.4(11) ?
H4A C4 H4C 103.4(16) ?
H4B C4 H4C 108.5(16) ?
C7 C5 N1 106.56(13) ?
C7 C5 C6 128.05(14) ?
N1 C5 C6 125.29(14) ?
C5 C6 H6A 112.7(11) ?
C5 C6 H6B 111.1(11) ?
H6A C6 H6B 104.2(15) ?
C5 C6 H6C 111.0(13) ?
H6A C6 H6C 109.5(17) ?
H6B C6 H6C 107.9(16) ?
C5 C7 N2 106.50(13) ?
C5 C7 C8 127.66(15) ?
N2 C7 C8 125.78(14) ?
C7 C8 H8A 109.4(11) ?
C7 C8 H8B 114.8(10) ?
H8A C8 H8B 110.3(15) ?
C7 C8 H8C 109.5(10) ?
H8A C8 H8C 108.4(14) ?
H8B C8 H8C 104.2(15) ?
N2 C9 C10 111.45(14) ?
N2 C9 C11 112.41(14) ?
C10 C9 C11 113.08(15) ?
N2 C9 H9 104.4(9) ?
C10 C9 H9 107.6(9) ?
C11 C9 H9 107.4(10) ?
C9 C10 H10A 113.4(10) ?
C9 C10 H10B 108.9(10) ?
H10A C10 H10B 104.5(14) ?
C9 C10 H10C 110.3(11) ?
H10A C10 H10C 110.0(15) ?
H10B C10 H10C 109.5(14) ?
C9 C11 H11A 112.2(12) ?
C9 C11 H11B 107.2(10) ?
H11A C11 H11B 106.9(17) ?
C9 C11 H11C 111.9(12) ?
H11A C11 H11C 110.5(17) ?
H11B C11 H11C 107.9(16) ?
N3 C12 N4 103.96(13) ?
N3 C12 Fe 132.17(11) ?
N4 C12 Fe 123.56(11) ?
N3 C13 C14 113.01(13) ?
N3 C13 C15 111.35(14) ?
C14 C13 C15 111.74(14) ?
N3 C13 H13 103.2(9) ?
C14 C13 H13 109.3(10) ?
C15 C13 H13 107.7(9) ?
C13 C14 H14A 112.6(12) ?
C13 C14 H14B 108.9(10) ?
H14A C14 H14B 107.3(16) ?
C13 C14 H14C 110.1(12) ?
H14A C14 H14C 109.4(16) ?
H14B C14 H14C 108.2(15) ?
C13 C15 H15A 112.5(10) ?
C13 C15 H15B 109.1(11) ?
H15A C15 H15B 110.1(14) ?
C13 C15 H15C 111.1(10) ?
H15A C15 H15C 105.5(15) ?
H15B C15 H15C 108.5(14) ?
C18 C16 N3 106.32(14) ?
C18 C16 C17 127.86(15) ?
N3 C16 C17 125.81(14) ?
C16 C17 H17A 109.9(11) ?
C16 C17 H17B 114.1(13) ?
H17A C17 H17B 108.6(17) ?
C16 C17 H17C 111.0(10) ?
H17A C17 H17C 104.6(15) ?
H17B C17 H17C 108.2(15) ?
C16 C18 N4 106.49(13) ?
C16 C18 C19 127.35(15) ?
N4 C18 C19 125.91(14) ?
C18 C19 H19A 112.7(10) ?
C18 C19 H19B 111.0(10) ?
H19A C19 H19B 109.2(14) ?
C18 C19 H19C 109.3(10) ?
H19A C19 H19C 105.7(15) ?
H19B C19 H19C 108.7(13) ?
N4 C20 C22 111.04(13) ?
N4 C20 C21 112.07(14) ?
C22 C20 C21 113.59(14) ?
N4 C20 H20 105.6(9) ?
C22 C20 H20 106.5(9) ?
C21 C20 H20 107.4(9) ?
C20 C21 H21A 110.2(11) ?
C20 C21 H21B 107.0(12) ?
H21A C21 H21B 109.7(15) ?
C20 C21 H21C 114.1(11) ?
H21A C21 H21C 107.7(15) ?
H21B C21 H21C 108.1(15) ?
C20 C22 H22A 111.9(10) ?
C20 C22 H22B 111.0(10) ?
H22A C22 H22B 109.9(14) ?
C20 C22 H22C 110.9(9) ?
H22A C22 H22C 107.2(14) ?
H22B C22 H22C 105.8(15) ?

loop_
_geom_bond_atom_site_label_1
_geom_bond_atom_site_label_2
_geom_bond_distance
_geom_bond_publ_flag
Fe C12 2.1298(16) yes
Fe C1 2.1363(15) yes
Fe Cl2 2.2976(4) yes
Fe Cl1 2.3035(4) yes
N1 C1 1.3630(19) ?
N1 C5 1.3998(19) ?
N1 C2 1.4792(19) ?
N2 C1 1.3569(19) ?
N2 C7 1.3950(19) ?
N2 C9 1.483(2) ?
N3 C12 1.3597(19) ?
N3 C16 1.395(2) ?
N3 C13 1.4884(19) ?
N4 C12 1.3656(19) ?
N4 C18 1.389(2) ?
N4 C20 1.4844(19) ?
C2 C3 1.518(2) ?
C2 C4 1.518(2) ?
C2 H2 0.989(14) ?
C3 H3A 0.983(17) ?
C3 H3B 0.948(19) ?
C3 H3C 0.946(19) ?
C4 H4A 0.93(2) ?
C4 H4B 0.95(2) ?
C4 H4C 0.971(19) ?
C5 C7 1.351(2) ?
C5 C6 1.493(2) ?
C6 H6A 0.97(2) ?
C6 H6B 0.963(19) ?
C6 H6C 0.95(2) ?
C7 C8 1.496(2) ?
C8 H8A 0.964(19) ?
C8 H8B 0.928(17) ?
C8 H8C 0.968(18) ?
C9 C10 1.515(3) ?
C9 C11 1.517(2) ?
C9 H9 0.935(15) ?
C10 H10A 0.981(18) ?
C10 H10B 0.997(18) ?
C10 H10C 0.983(19) ?
C11 H11A 0.93(2) ?
C11 H11B 0.992(19) ?
C11 H11C 0.95(2) ?
C13 C14 1.522(2) ?
C13 C15 1.522(2) ?
C13 H13 0.943(16) ?
C14 H14A 0.91(2) ?
C14 H14B 0.946(17) ?
C14 H14C 0.98(2) ?
C15 H15A 0.966(19) ?
C15 H15B 0.922(17) ?
C15 H15C 0.950(18) ?
C16 C18 1.360(2) ?
C16 C17 1.489(2) ?
C17 H17A 0.932(19) ?
C17 H17B 0.96(2) ?
C17 H17C 0.995(18) ?
C18 C19 1.496(2) ?
C19 H19A 0.998(19) ?
C19 H19B 1.011(17) ?
C19 H19C 0.972(18) ?
C20 C22 1.524(2) ?
C20 C21 1.521(2) ?
C20 H20 0.925(15) ?
C21 H21A 0.964(18) ?
C21 H21B 0.953(19) ?
C21 H21C 0.986(19) ?
C22 H22A 0.987(19) ?
C22 H22B 0.922(17) ?
C22 H22C 0.987(18) ?
